data_9015905
loop_
_publ_author_name
'Montagna, G.'
'Bigi, S.'
'Konya, P.'
'Szakall, S.'
'Vezzalini, G.'

_publ_section_title
;
 Chabazite-Mg: A new natural zeolite of the chabazite series
;
_journal_name_full 'American Mineralogist'
_journal_page_first 939
_journal_page_last 945
_journal_paper_doi 10.2138/am.2010.3449
_journal_volume 95
_journal_year 2010
_chemical_compound_source 'basalts of Praga Hill, Veszprem County, West Hungary'
_chemical_formula_sum 'Al3.12 Ca0.348 H19.32 K0.52 Mg0.66 O33.66 Si8.88'
_chemical_name_mineral Chabazite-Mg
_space_group_IT_number 166
_symmetry_space_group_name_Hall '-P 3* 2'
_symmetry_space_group_name_H-M 'R -3 m :R'
_cell_angle_alpha 94.894
_cell_angle_beta 94.894
_cell_angle_gamma 94.894
_cell_formula_units_Z 1
_cell_length_a 9.3433
_cell_length_b 9.3433
_cell_length_c 9.3433
_cell_volume 806.178
_database_code_amcsd 0005050
_exptl_crystal_density_diffrn 1.940
_cod_original_sg_symbol_H-M 'R -3 m'
_cod_original_formula_sum 'Mg.66 K.52 Ca.348 (Si8.88 Al3.12) O33.66 H19.32'
_cod_database_code 9015905

loop_
_space_group_symop_operation_xyz
x,y,z
-x,-z,-y
-z,-x,-y
y,x,z
y,z,x
-z,-y,-x
-x,-y,-z
x,z,y
z,x,y
-y,-x,-z
-y,-z,-x
z,y,x

loop_
_atom_site_label
_atom_site_fract_x
_atom_site_fract_y
_atom_site_fract_z
_atom_site_occupancy
_atom_site_U_iso_or_equiv
_atom_site_type_symbol
_atom_site_attached_hydrogens
MgC3a 0.42500 0.35000 0.42500 0.11000 0.08500 Mg 0
KC2 0.23800 0.23800 0.23800 0.26000 0.04700 K 0
CaC4 0.58430 0.58430 0.22100 0.05800 0.04100 Ca 0
SiT 0.10679 0.33406 0.87926 0.74000 0.01480 Si 0
AlT 0.10679 0.33406 0.87926 0.26000 0.01480 Al 0
O1 0.25830 -0.25830 0.00000 1.00000 0.04410 O 0
O2 0.15440 -0.15440 0.50000 1.00000 0.03210 O 0
O3 0.25600 0.25600 0.89980 1.00000 0.04050 O 0
O4 0.03130 0.03130 0.33120 1.00000 0.03460 O 0
Wat1 0.00000 0.50000 0.50000 0.48000 0.13000 O 2
Wat2 0.25800 0.25800 0.52400 0.24000 0.16000 O 2
Wat3 0.15100 0.41900 0.51100 0.29000 0.19000 O 2
Wat4 0.37500 -0.37500 0.50000 0.34000 0.20000 O 2
Wat6a 0.28900 0.28900 0.23200 0.21000 0.07200 O 2

loop_
_cod_changelog_entry_id
_cod_changelog_entry_author
_cod_changelog_entry_date
_cod_changelog_entry_text
1
;cod-tools version 3.8.0
Id: cif_guess_AMCSD_atom_types 9574 2023-05-10 09:00:05Z saulius
;
2023-05-10T18:56:29+03:00
;Derived atom types and hydrogen counts
from atom names that follow the AMCSD naming convention
(Wat == water, O-H == hydroxyl).
;

loop_
_cod_related_entry_id
_cod_related_entry_database
_cod_related_entry_code
1 AMCSD 0005050
